data_4314343
loop_
_publ_author_name
'Marina A. Zhuravleva'
'Robert J. Pcionek'
'Xiaoping Wang'
'Arthur J. Schultz'
'Mercouri G. Kanatzidis'

_publ_section_title
;
 REMGa3Ge and RE3Ni3Ga8Ge3 (M = Ni, Co; RE = Rare-Earth Element): New
 Intermetallics Synthesized in Liquid Gallium. X-ray, Electron, and
 Neutron Structure Determination and Magnetism
;
_journal_name_full 'Inorganic Chemistry'
_journal_page_first 6412
_journal_page_last 6424
_journal_paper_doi 10.1021/ic0341892
_journal_volume 42
_journal_year 2003
_chemical_formula_sum 'Ga3 Ge Ni Y'
_chemical_formula_weight 429.37
_chemical_name_systematic
;
?
;
_space_group_IT_number 139
_symmetry_cell_setting tetragonal
_symmetry_space_group_name_Hall '-I 4 2'
_symmetry_space_group_name_H-M 'I 4/m m m'
_atom_sites_solution_hydrogens geom
_atom_sites_solution_primary direct
_atom_sites_solution_secondary difmap
_audit_creation_method SHELXL-97
_cell_angle_alpha 90.00
_cell_angle_beta 90.00
_cell_angle_gamma 90.00
_cell_formula_units_Z 4
_cell_length_a 4.1748(10)
_cell_length_b 4.1748(10)
_cell_length_c 23.710(8)
_cell_measurement_temperature 296(2)
_cell_volume 413.2(2)
_computing_structure_refinement 'SHELXL-97 (Sheldrick, 1997)'
_computing_structure_solution 'SHELXS-97 (Sheldrick, 1990)'
_diffrn_ambient_temperature 296(2)
_diffrn_measured_fraction_theta_full 0.975
_diffrn_measured_fraction_theta_max 0.975
_diffrn_radiation_monochromator graphite
_diffrn_radiation_source 'fine-focus sealed tube'
_diffrn_radiation_type MoK\a
_diffrn_radiation_wavelength 0.71073
_diffrn_reflns_av_R_equivalents 0.0569
_diffrn_reflns_av_sigmaI/netI 0.0300
_diffrn_reflns_limit_h_max 5
_diffrn_reflns_limit_h_min -5
_diffrn_reflns_limit_k_max 5
_diffrn_reflns_limit_k_min -5
_diffrn_reflns_limit_l_max 30
_diffrn_reflns_limit_l_min -30
_diffrn_reflns_number 1944
_diffrn_reflns_theta_full 28.33
_diffrn_reflns_theta_max 28.33
_diffrn_reflns_theta_min 1.72
_exptl_absorpt_coefficient_mu 44.575
_exptl_crystal_density_diffrn 6.901
_exptl_crystal_density_method 'not measured'
_exptl_crystal_F_000 768
_refine_diff_density_max 0.987
_refine_diff_density_min -1.460
_refine_diff_density_rms 0.304
_refine_ls_extinction_coef 0.0009(4)
_refine_ls_extinction_expression Fc^*^=kFc[1+0.001xFc^2^\l^3^/sin(2\q)]^-1/4^
_refine_ls_extinction_method SHELXL
_refine_ls_goodness_of_fit_ref 1.087
_refine_ls_hydrogen_treatment mixed
_refine_ls_matrix_type full
_refine_ls_number_parameters 22
_refine_ls_number_reflns 194
_refine_ls_number_restraints 0
_refine_ls_restrained_S_all 1.087
_refine_ls_R_factor_all 0.0333
_refine_ls_R_factor_gt 0.0298
_refine_ls_shift/su_max 0.000
_refine_ls_shift/su_mean 0.000
_refine_ls_structure_factor_coef Fsqd
_refine_ls_weighting_details 'calc w=1/[\s^2^(Fo^2^)+(0.0451P)^2^+0.0000P] where P=(Fo^2^+2Fc^2^)/3'
_refine_ls_weighting_scheme calc
_refine_ls_wR_factor_gt 0.0787
_refine_ls_wR_factor_ref 0.0797
_reflns_number_gt 167
_reflns_number_total 194
_reflns_threshold_expression >2sigma(I)
_cod_data_source_file ic0341892si20030729_022830_2.cif
_cod_data_source_block 2
_cod_original_cell_volume 413.24(19)
_cod_database_code 4314343

loop_
_symmetry_equiv_pos_as_xyz
'x, y, z'
'-x, -y, z'
'-y, x, z'
'y, -x, z'
'-x, y, -z'
'x, -y, -z'
'y, x, -z'
'-y, -x, -z'
'x+1/2, y+1/2, z+1/2'
'-x+1/2, -y+1/2, z+1/2'
'-y+1/2, x+1/2, z+1/2'
'y+1/2, -x+1/2, z+1/2'
'-x+1/2, y+1/2, -z+1/2'
'x+1/2, -y+1/2, -z+1/2'
'y+1/2, x+1/2, -z+1/2'
'-y+1/2, -x+1/2, -z+1/2'
'-x, -y, -z'
'x, y, -z'
'y, -x, -z'
'-y, x, -z'
'x, -y, z'
'-x, y, z'
'-y, -x, z'
'y, x, z'
'-x+1/2, -y+1/2, -z+1/2'
'x+1/2, y+1/2, -z+1/2'
'y+1/2, -x+1/2, -z+1/2'
'-y+1/2, x+1/2, -z+1/2'
'x+1/2, -y+1/2, z+1/2'
'-x+1/2, y+1/2, z+1/2'
'-y+1/2, -x+1/2, z+1/2'
'y+1/2, x+1/2, z+1/2'

loop_
_atom_site_label
_atom_site_type_symbol
_atom_site_fract_x
_atom_site_fract_y
_atom_site_fract_z
_atom_site_U_iso_or_equiv
_atom_site_adp_type
_atom_site_occupancy
_atom_site_symmetry_multiplicity
_atom_site_calc_flag
_atom_site_refinement_flags
_atom_site_disorder_assembly
_atom_site_disorder_group
Y1 Y 0.0000 0.0000 0.14965(5) 0.0083(4) Uani 1 8 d S . .
Ga2 Ga 0.0000 0.5000 0.2500 0.0312(6) Uani 1 8 d S . .
Ga1 Ga 0.0000 0.5000 0.05515(5) 0.0140(4) Uani 1 4 d S . .
Ge1 Ge 0.0000 0.0000 0.3523(2) 0.0132(9) Uani 0.50 8 d SP . .
Ni2 Ni 0.0000 0.0000 0.28307(17) 0.0187(9) Uani 0.50 8 d SP . .
Ni1 Ni 0.0000 0.0000 0.0000 0.0091(6) Uani 1 16 d S . .
Ge2 Ge 0.0000 0.0000 0.3794(2) 0.0134(9) Uani 0.50 8 d SP . .

loop_
_atom_site_aniso_label
_atom_site_aniso_U_11
_atom_site_aniso_U_22
_atom_site_aniso_U_33
_atom_site_aniso_U_23
_atom_site_aniso_U_13
_atom_site_aniso_U_12
Y1 0.0095(5) 0.0095(5) 0.0058(7) 0.000 0.000 0.000
Ga2 0.0310(8) 0.0310(8) 0.0316(13) 0.000 0.000 0.000
Ga1 0.0201(7) 0.0080(6) 0.0139(7) 0.000 0.000 0.000
Ge1 0.0108(13) 0.0108(13) 0.018(2) 0.000 0.000 0.000
Ni2 0.0198(13) 0.0198(13) 0.0164(19) 0.000 0.000 0.000
Ni1 0.0063(8) 0.0063(8) 0.0148(13) 0.000 0.000 0.000
Ge2 0.0103(12) 0.0103(12) 0.020(2) 0.000 0.000 0.000

loop_
_atom_type_symbol
_atom_type_description
_atom_type_scat_dispersion_real
_atom_type_scat_dispersion_imag
_atom_type_scat_source
Ni Ni 0.3393 1.1124 'International Tables Vol C Tables 4.2.6.8 and 6.1.1.4'
Ga Ga 0.2307 1.6083 'International Tables Vol C Tables 4.2.6.8 and 6.1.1.4'
Ge Ge 0.1547 1.8001 'International Tables Vol C Tables 4.2.6.8 and 6.1.1.4'
Y Y -2.7962 3.5667 'International Tables Vol C Tables 4.2.6.8 and 6.1.1.4'

loop_
_geom_angle_atom_site_label_1
_geom_angle_atom_site_label_2
_geom_angle_atom_site_label_3
_geom_angle
_geom_angle_site_symmetry_1
_geom_angle_site_symmetry_3
_geom_angle_publ_flag
Ge1 Y1 Ge1 178.25(19) 25 25_445 ?
Ge1 Y1 Ge1 89.987(3) 25 25_455 ?
Ge1 Y1 Ge1 89.987(3) 25_445 25_455 ?
Ge1 Y1 Ge1 89.987(3) 25 25_545 ?
Ge1 Y1 Ge1 89.987(3) 25_445 25_545 ?
Ge1 Y1 Ge1 178.25(19) 25_455 25_545 ?
Ge1 Y1 Ge2 165.97(18) 25 25_445 ?
Ge1 Y1 Ge2 12.28(7) 25_445 25_445 ?
Ge1 Y1 Ge2 89.80(2) 25_455 25_445 ?
Ge1 Y1 Ge2 89.80(2) 25_545 25_445 ?
Ge1 Y1 Ge2 12.28(7) 25 25 ?
Ge1 Y1 Ge2 165.97(18) 25_445 25 ?
Ge1 Y1 Ge2 89.80(2) 25_455 25 ?
Ge1 Y1 Ge2 89.80(2) 25_545 25 ?
Ge2 Y1 Ge2 153.69(19) 25_445 25 ?
Ge1 Y1 Ge2 89.80(2) 25 25_455 ?
Ge1 Y1 Ge2 89.80(2) 25_445 25_455 ?
Ge1 Y1 Ge2 12.28(7) 25_455 25_455 ?
Ge1 Y1 Ge2 165.97(18) 25_545 25_455 ?
Ge2 Y1 Ge2 87.03(4) 25_445 25_455 ?
Ge2 Y1 Ge2 87.03(4) 25 25_455 ?
Ge1 Y1 Ge2 89.80(2) 25 25_545 ?
Ge1 Y1 Ge2 89.80(2) 25_445 25_545 ?
Ge1 Y1 Ge2 165.97(18) 25_455 25_545 ?
Ge1 Y1 Ge2 12.28(7) 25_545 25_545 ?
Ge2 Y1 Ge2 87.03(4) 25_445 25_545 ?
Ge2 Y1 Ge2 87.03(4) 25 25_545 ?
Ge2 Y1 Ge2 153.69(19) 25_455 25_545 ?
Ge1 Y1 Ga1 118.08(9) 25 1_545 ?
Ge1 Y1 Ga1 60.45(8) 25_445 1_545 ?
Ge1 Y1 Ga1 118.08(9) 25_455 1_545 ?
Ge1 Y1 Ga1 60.45(8) 25_545 1_545 ?
Ge2 Y1 Ga1 50.52(7) 25_445 1_545 ?
Ge2 Y1 Ga1 107.63(9) 25 1_545 ?
Ge2 Y1 Ga1 107.63(9) 25_455 1_545 ?
Ge2 Y1 Ga1 50.52(7) 25_545 1_545 ?
Ge1 Y1 Ga1 118.08(9) 25 3 ?
Ge1 Y1 Ga1 60.45(8) 25_445 3 ?
Ge1 Y1 Ga1 60.45(8) 25_455 3 ?
Ge1 Y1 Ga1 118.08(9) 25_545 3 ?
Ge2 Y1 Ga1 50.52(7) 25_445 3 ?
Ge2 Y1 Ga1 107.63(9) 25 3 ?
Ge2 Y1 Ga1 50.52(7) 25_455 3 ?
Ge2 Y1 Ga1 107.63(9) 25_545 3 ?
Ga1 Y1 Ga1 57.63(3) 1_545 3 ?
Ge1 Y1 Ga1 60.45(8) 25 3_655 ?
Ge1 Y1 Ga1 118.08(9) 25_445 3_655 ?
Ge1 Y1 Ga1 118.08(9) 25_455 3_655 ?
Ge1 Y1 Ga1 60.45(8) 25_545 3_655 ?
Ge2 Y1 Ga1 107.63(9) 25_445 3_655 ?
Ge2 Y1 Ga1 50.52(7) 25 3_655 ?
Ge2 Y1 Ga1 107.63(9) 25_455 3_655 ?
Ge2 Y1 Ga1 50.52(7) 25_545 3_655 ?
Ga1 Y1 Ga1 57.63(3) 1_545 3_655 ?
Ga1 Y1 Ga1 85.95(5) 3 3_655 ?
Ge1 Y1 Ga1 60.45(8) 25 . ?
Ge1 Y1 Ga1 118.08(9) 25_445 . ?
Ge1 Y1 Ga1 60.45(8) 25_455 . ?
Ge1 Y1 Ga1 118.08(9) 25_545 . ?
Ge2 Y1 Ga1 107.63(9) 25_445 . ?
Ge2 Y1 Ga1 50.52(7) 25 . ?
Ge2 Y1 Ga1 50.52(7) 25_455 . ?
Ge2 Y1 Ga1 107.63(9) 25_545 . ?
Ga1 Y1 Ga1 85.95(5) 1_545 . ?
Ga1 Y1 Ga1 57.63(3) 3 . ?
Ga1 Y1 Ga1 57.63(3) 3_655 . ?
Ni2 Ga2 Ni2 97.10(7) . 25_455 ?
Ni2 Ga2 Ni2 138.8(2) . 1_565 ?
Ni2 Ga2 Ni2 97.10(7) 25_455 1_565 ?
Ni2 Ga2 Ni2 97.10(7) . 25 ?
Ni2 Ga2 Ni2 138.8(2) 25_455 25 ?
Ni2 Ga2 Ni2 97.10(7) 1_565 25 ?
Ni2 Ga2 Ga2 131.45(3) . 25_565 ?
Ni2 Ga2 Ga2 131.45(3) 25_455 25_565 ?
Ni2 Ga2 Ga2 48.55(3) 1_565 25_565 ?
Ni2 Ga2 Ga2 48.55(3) 25 25_565 ?
Ni2 Ga2 Ga2 48.55(3) . 25_455 ?
Ni2 Ga2 Ga2 48.55(3) 25_455 25_455 ?
Ni2 Ga2 Ga2 131.45(3) 1_565 25_455 ?
Ni2 Ga2 Ga2 131.45(3) 25 25_455 ?
Ga2 Ga2 Ga2 180.0 25_565 25_455 ?
Ni2 Ga2 Ga2 131.45(3) . 25_465 ?
Ni2 Ga2 Ga2 48.55(3) 25_455 25_465 ?
Ni2 Ga2 Ga2 48.55(3) 1_565 25_465 ?
Ni2 Ga2 Ga2 131.45(3) 25 25_465 ?
Ga2 Ga2 Ga2 90.0 25_565 25_465 ?
Ga2 Ga2 Ga2 90.0 25_455 25_465 ?
Ni2 Ga2 Ga2 48.55(3) . 25 ?
Ni2 Ga2 Ga2 131.45(3) 25_455 25 ?
Ni2 Ga2 Ga2 131.45(3) 1_565 25 ?
Ni2 Ga2 Ga2 48.55(3) 25 25 ?
Ga2 Ga2 Ga2 90.0 25_565 25 ?
Ga2 Ga2 Ga2 90.0 25_455 25 ?
Ga2 Ga2 Ga2 180.0 25_465 25 ?
Ni2 Ga2 Y1 69.33(10) . . ?
Ni2 Ga2 Y1 74.67(7) 25_455 . ?
Ni2 Ga2 Y1 151.85(10) 1_565 . ?
Ni2 Ga2 Y1 74.67(7) 25 . ?
Ga2 Ga2 Y1 117.797(11) 25_565 . ?
Ga2 Ga2 Y1 62.203(12) 25_455 . ?
Ga2 Ga2 Y1 117.797(12) 25_465 . ?
Ga2 Ga2 Y1 62.203(12) 25 . ?
Ni2 Ga2 Y1 74.67(7) . 25 ?
Ni2 Ga2 Y1 151.85(10) 25_455 25 ?
Ni2 Ga2 Y1 74.67(7) 1_565 25 ?
Ni2 Ga2 Y1 69.33(10) 25 25 ?
Ga2 Ga2 Y1 62.204(12) 25_565 25 ?
Ga2 Ga2 Y1 117.796(11) 25_455 25 ?
Ga2 Ga2 Y1 117.796(12) 25_465 25 ?
Ga2 Ga2 Y1 62.204(12) 25 25 ?
Y1 Ga2 Y1 124.41(2) . 25 ?
Ni2 Ga2 Y1 74.67(7) . 25_455 ?
Ni2 Ga2 Y1 69.33(10) 25_455 25_455 ?
Ni2 Ga2 Y1 74.67(7) 1_565 25_455 ?
Ni2 Ga2 Y1 151.85(10) 25 25_455 ?
Ga2 Ga2 Y1 117.796(12) 25_565 25_455 ?
Ga2 Ga2 Y1 62.204(12) 25_455 25_455 ?
Ga2 Ga2 Y1 62.204(12) 25_465 25_455 ?
Ga2 Ga2 Y1 117.796(12) 25 25_455 ?
Y1 Ga2 Y1 124.41(2) . 25_455 ?
Y1 Ga2 Y1 82.52(4) 25 25_455 ?
Ni2 Ga2 Y1 151.85(10) . 1_565 ?
Ni2 Ga2 Y1 74.67(7) 25_455 1_565 ?
Ni2 Ga2 Y1 69.33(10) 1_565 1_565 ?
Ni2 Ga2 Y1 74.67(7) 25 1_565 ?
Ga2 Ga2 Y1 62.204(12) 25_565 1_565 ?
Ga2 Ga2 Y1 117.796(12) 25_455 1_565 ?
Ga2 Ga2 Y1 62.204(12) 25_465 1_565 ?
Ga2 Ga2 Y1 117.796(12) 25 1_565 ?
Y1 Ga2 Y1 82.52(4) . 1_565 ?
Y1 Ga2 Y1 124.41(2) 25 1_565 ?
Y1 Ga2 Y1 124.41(2) 25_455 1_565 ?
Ni1 Ga1 Ni1 115.87(5) . 1_565 ?
Ni1 Ga1 Ge2 108.46(4) . 25 ?
Ni1 Ga1 Ge2 108.46(4) 1_565 25 ?
Ni1 Ga1 Ge2 108.46(4) . 25_455 ?
Ni1 Ga1 Ge2 108.46(4) 1_565 25_455 ?
Ge2 Ga1 Ge2 106.78(17) 25 25_455 ?
Ni1 Ga1 Ga1 57.94(3) . 17_565 ?
Ni1 Ga1 Ga1 57.94(3) 1_565 17_565 ?
Ge2 Ga1 Ga1 126.61(9) 25 17_565 ?
Ge2 Ga1 Ga1 126.61(9) 25_455 17_565 ?
Ni1 Ga1 Ga1 53.185(13) . 3 ?
Ni1 Ga1 Ga1 126.816(13) 1_565 3 ?
Ge2 Ga1 Ga1 124.58(4) 25 3 ?
Ge2 Ga1 Ga1 55.41(4) 25_455 3 ?
Ga1 Ga1 Ga1 90.0 17_565 3 ?
Ni1 Ga1 Ga1 126.816(13) . 3_665 ?
Ni1 Ga1 Ga1 53.185(13) 1_565 3_665 ?
Ge2 Ga1 Ga1 55.41(4) 25 3_665 ?
Ge2 Ga1 Ga1 124.58(4) 25_455 3_665 ?
Ga1 Ga1 Ga1 90.0 17_565 3_665 ?
Ga1 Ga1 Ga1 180.0 3 3_665 ?
Ni1 Ga1 Ga1 53.185(13) . 3_655 ?
Ni1 Ga1 Ga1 126.816(13) 1_565 3_655 ?
Ge2 Ga1 Ga1 55.41(4) 25 3_655 ?
Ge2 Ga1 Ga1 124.58(4) 25_455 3_655 ?
Ga1 Ga1 Ga1 90.0 17_565 3_655 ?
Ga1 Ga1 Ga1 90.0 3 3_655 ?
Ga1 Ga1 Ga1 90.0 3_665 3_655 ?
Ni1 Ga1 Ga1 126.816(13) . 3_565 ?
Ni1 Ga1 Ga1 53.185(13) 1_565 3_565 ?
Ge2 Ga1 Ga1 124.58(4) 25 3_565 ?
Ge2 Ga1 Ga1 55.41(4) 25_455 3_565 ?
Ga1 Ga1 Ga1 90.0 17_565 3_565 ?
Ga1 Ga1 Ga1 90.0 3 3_565 ?
Ga1 Ga1 Ga1 90.0 3_665 3_565 ?
Ga1 Ga1 Ga1 180.0 3_655 3_565 ?
Ni1 Ga1 Y1 165.04(4) . 1_565 ?
Ni1 Ga1 Y1 79.09(3) 1_565 1_565 ?
Ge2 Ga1 Y1 64.13(6) 25 1_565 ?
Ge2 Ga1 Y1 64.13(6) 25_455 1_565 ?
Ga1 Ga1 Y1 137.03(3) 17_565 1_565 ?
Ga1 Ga1 Y1 118.815(15) 3 1_565 ?
Ga1 Ga1 Y1 61.183(15) 3_665 1_565 ?
Ga1 Ga1 Y1 118.815(15) 3_655 1_565 ?
Ga1 Ga1 Y1 61.183(15) 3_565 1_565 ?
Ni1 Ga1 Y1 79.09(3) . . ?
Ni1 Ga1 Y1 165.04(4) 1_565 . ?
Ge2 Ga1 Y1 64.13(6) 25 . ?
Ge2 Ga1 Y1 64.13(6) 25_455 . ?
Ga1 Ga1 Y1 137.03(3) 17_565 . ?
Ga1 Ga1 Y1 61.183(15) 3 . ?
Ga1 Ga1 Y1 118.815(15) 3_665 . ?
Ga1 Ga1 Y1 61.183(15) 3_655 . ?
Ga1 Ga1 Y1 118.815(15) 3_565 . ?
Y1 Ga1 Y1 85.95(5) 1_565 . ?
Ge2 Ge1 Ni2 180.000(1) . . ?
Ge2 Ge1 Y1 90.87(10) . 25 ?
Ni2 Ge1 Y1 89.13(10) . 25 ?
Ge2 Ge1 Y1 90.87(10) . 25_445 ?
Ni2 Ge1 Y1 89.13(10) . 25_445 ?
Y1 Ge1 Y1 178.25(19) 25 25_445 ?
Ge2 Ge1 Y1 90.87(10) . 25_545 ?
Ni2 Ge1 Y1 89.13(10) . 25_545 ?
Y1 Ge1 Y1 89.987(3) 25 25_545 ?
Y1 Ge1 Y1 89.987(3) 25_445 25_545 ?
Ge2 Ge1 Y1 90.87(10) . 25_455 ?
Ni2 Ge1 Y1 89.13(10) . 25_455 ?
Y1 Ge1 Y1 89.987(3) 25 25_455 ?
Y1 Ge1 Y1 89.987(3) 25_445 25_455 ?
Y1 Ge1 Y1 178.25(19) 25_545 25_455 ?
Ge1 Ni2 Ga2 110.59(10) . 25_455 ?
Ge1 Ni2 Ga2 110.59(10) . 1_545 ?
Ga2 Ni2 Ga2 82.90(7) 25_455 1_545 ?
Ge1 Ni2 Ga2 110.59(10) . 25 ?
Ga2 Ni2 Ga2 138.8(2) 25_455 25 ?
Ga2 Ni2 Ga2 82.90(7) 1_545 25 ?
Ge1 Ni2 Ga2 110.59(10) . . ?
Ga2 Ni2 Ga2 82.90(7) 25_455 . ?
Ga2 Ni2 Ga2 138.8(2) 1_545 . ?
Ga2 Ni2 Ga2 82.90(7) 25 . ?
Ge1 Ni2 Ge2 0.0 . . ?
Ga2 Ni2 Ge2 110.59(10) 25_455 . ?
Ga2 Ni2 Ge2 110.59(10) 1_545 . ?
Ga2 Ni2 Ge2 110.59(10) 25 . ?
Ga2 Ni2 Ge2 110.59(10) . . ?
Ge1 Ni2 Y1 180.0 . . ?
Ga2 Ni2 Y1 69.41(10) 25_455 . ?
Ga2 Ni2 Y1 69.41(10) 1_545 . ?
Ga2 Ni2 Y1 69.41(10) 25 . ?
Ga2 Ni2 Y1 69.41(10) . . ?
Ge2 Ni2 Y1 180.0 . . ?
Ge1 Ni2 Y1 61.61(7) . 25 ?
Ga2 Ni2 Y1 138.55(3) 25_455 25 ?
Ga2 Ni2 Y1 138.55(3) 1_545 25 ?
Ga2 Ni2 Y1 65.47(3) 25 25 ?
Ga2 Ni2 Y1 65.47(3) . 25 ?
Ge2 Ni2 Y1 61.61(7) . 25 ?
Y1 Ni2 Y1 118.39(7) . 25 ?
Ge1 Ni2 Y1 61.61(7) . 25_445 ?
Ga2 Ni2 Y1 65.47(3) 25_455 25_445 ?
Ga2 Ni2 Y1 65.47(3) 1_545 25_445 ?
Ga2 Ni2 Y1 138.55(3) 25 25_445 ?
Ga2 Ni2 Y1 138.55(3) . 25_445 ?
Ge2 Ni2 Y1 61.61(7) . 25_445 ?
Y1 Ni2 Y1 118.39(7) . 25_445 ?
Y1 Ni2 Y1 123.23(14) 25 25_445 ?
Ge1 Ni2 Y1 61.61(7) . 25_545 ?
Ga2 Ni2 Y1 138.55(3) 25_455 25_545 ?
Ga2 Ni2 Y1 65.47(3) 1_545 25_545 ?
Ga2 Ni2 Y1 65.47(3) 25 25_545 ?
Ga2 Ni2 Y1 138.55(3) . 25_545 ?
Ge2 Ni2 Y1 61.61(7) . 25_545 ?
Y1 Ni2 Y1 118.39(7) . 25_545 ?
Y1 Ni2 Y1 76.94(6) 25 25_545 ?
Y1 Ni2 Y1 76.94(6) 25_445 25_545 ?
Ge1 Ni2 Y1 61.61(7) . 25_455 ?
Ga2 Ni2 Y1 65.47(3) 25_455 25_455 ?
Ga2 Ni2 Y1 138.55(3) 1_545 25_455 ?
Ga2 Ni2 Y1 138.55(3) 25 25_455 ?
Ga2 Ni2 Y1 65.47(3) . 25_455 ?
Ge2 Ni2 Y1 61.61(7) . 25_455 ?
Y1 Ni2 Y1 118.39(7) . 25_455 ?
Y1 Ni2 Y1 76.94(6) 25 25_455 ?
Y1 Ni2 Y1 76.94(6) 25_445 25_455 ?
Y1 Ni2 Y1 123.23(14) 25_545 25_455 ?
Ga1 Ni1 Ga1 106.37(3) . 19_455 ?
Ga1 Ni1 Ga1 73.63(3) . 3_655 ?
Ga1 Ni1 Ga1 180.00(5) 19_455 3_655 ?
Ga1 Ni1 Ga1 180.0 . 17 ?
Ga1 Ni1 Ga1 73.63(3) 19_455 17 ?
Ga1 Ni1 Ga1 106.37(3) 3_655 17 ?
Ga1 Ni1 Ga1 106.37(3) . 19 ?
Ga1 Ni1 Ga1 115.87(5) 19_455 19 ?
Ga1 Ni1 Ga1 64.13(5) 3_655 19 ?
Ga1 Ni1 Ga1 73.63(3) 17 19 ?
Ga1 Ni1 Ga1 73.63(3) . 3 ?
Ga1 Ni1 Ga1 64.13(5) 19_455 3 ?
Ga1 Ni1 Ga1 115.87(5) 3_655 3 ?
Ga1 Ni1 Ga1 106.37(3) 17 3 ?
Ga1 Ni1 Ga1 180.00(5) 19 3 ?
Ga1 Ni1 Ga1 64.13(5) . 17_565 ?
Ga1 Ni1 Ga1 73.63(3) 19_455 17_565 ?
Ga1 Ni1 Ga1 106.37(3) 3_655 17_565 ?
Ga1 Ni1 Ga1 115.87(5) 17 17_565 ?
Ga1 Ni1 Ga1 73.63(3) 19 17_565 ?
Ga1 Ni1 Ga1 106.37(3) 3 17_565 ?
Ga1 Ni1 Ga1 115.87(5) . 1_545 ?
Ga1 Ni1 Ga1 106.37(3) 19_455 1_545 ?
Ga1 Ni1 Ga1 73.63(3) 3_655 1_545 ?
Ga1 Ni1 Ga1 64.13(5) 17 1_545 ?
Ga1 Ni1 Ga1 106.37(3) 19 1_545 ?
Ga1 Ni1 Ga1 73.63(3) 3 1_545 ?
Ga1 Ni1 Ga1 180.00(5) 17_565 1_545 ?
Ge1 Ge2 Ni2 0.000(1) . . ?
Ge1 Ge2 Ga1 126.61(9) . 27_455 ?
Ni2 Ge2 Ga1 126.61(9) . 27_455 ?
Ge1 Ge2 Ga1 126.61(9) . 25 ?
Ni2 Ge2 Ga1 126.61(9) . 25 ?
Ga1 Ge2 Ga1 69.17(9) 27_455 25 ?
Ge1 Ge2 Ga1 126.61(9) . 27_445 ?
Ni2 Ge2 Ga1 126.61(9) . 27_445 ?
Ga1 Ge2 Ga1 106.79(17) 27_455 27_445 ?
Ga1 Ge2 Ga1 69.17(9) 25 27_445 ?
Ge1 Ge2 Ga1 126.61(9) . 25_455 ?
Ni2 Ge2 Ga1 126.61(9) . 25_455 ?
Ga1 Ge2 Ga1 69.17(9) 27_455 25_455 ?
Ga1 Ge2 Ga1 106.79(17) 25 25_455 ?
Ga1 Ge2 Ga1 69.17(9) 27_445 25_455 ?
Ge1 Ge2 Y1 76.85(9) . 25_445 ?
Ni2 Ge2 Y1 76.85(9) . 25_445 ?
Ga1 Ge2 Y1 133.51(8) 27_455 25_445 ?
Ga1 Ge2 Y1 133.51(8) 25 25_445 ?
Ga1 Ge2 Y1 65.35(3) 27_445 25_445 ?
Ga1 Ge2 Y1 65.35(3) 25_455 25_445 ?
Ge1 Ge2 Y1 76.85(9) . 25 ?
Ni2 Ge2 Y1 76.85(9) . 25 ?
Ga1 Ge2 Y1 65.35(3) 27_455 25 ?
Ga1 Ge2 Y1 65.35(3) 25 25 ?
Ga1 Ge2 Y1 133.51(8) 27_445 25 ?
Ga1 Ge2 Y1 133.51(8) 25_455 25 ?
Y1 Ge2 Y1 153.69(19) 25_445 25 ?
Ge1 Ge2 Y1 76.85(9) . 25_545 ?
Ni2 Ge2 Y1 76.85(9) . 25_545 ?
Ga1 Ge2 Y1 133.51(8) 27_455 25_545 ?
Ga1 Ge2 Y1 65.35(3) 25 25_545 ?
Ga1 Ge2 Y1 65.35(3) 27_445 25_545 ?
Ga1 Ge2 Y1 133.51(8) 25_455 25_545 ?
Y1 Ge2 Y1 87.03(4) 25_445 25_545 ?
Y1 Ge2 Y1 87.03(4) 25 25_545 ?
Ge1 Ge2 Y1 76.85(9) . 25_455 ?
Ni2 Ge2 Y1 76.85(9) . 25_455 ?
Ga1 Ge2 Y1 65.35(3) 27_455 25_455 ?
Ga1 Ge2 Y1 133.51(8) 25 25_455 ?
Ga1 Ge2 Y1 133.51(8) 27_445 25_455 ?
Ga1 Ge2 Y1 65.35(3) 25_455 25_455 ?
Y1 Ge2 Y1 87.03(4) 25_445 25_455 ?
Y1 Ge2 Y1 87.03(4) 25 25_455 ?
Y1 Ge2 Y1 153.69(19) 25_545 25_455 ?

loop_
_geom_bond_atom_site_label_1
_geom_bond_atom_site_label_2
_geom_bond_distance
_geom_bond_site_symmetry_2
_geom_bond_publ_flag
Y1 Ge1 2.9524(7) 25 ?
Y1 Ge1 2.9524(7) 25_445 ?
Y1 Ge1 2.9524(7) 25_455 ?
Y1 Ge1 2.9524(7) 25_545 ?
Y1 Ge2 3.0316(13) 25_445 ?
Y1 Ge2 3.0316(13) 25 ?
Y1 Ge2 3.0316(13) 25_455 ?
Y1 Ge2 3.0316(13) 25_545 ?
Y1 Ga1 3.0622(14) 1_545 ?
Y1 Ga1 3.0622(14) 3 ?
Y1 Ga1 3.0622(14) 3_655 ?
Y1 Ga1 3.0623(14) . ?
Ga2 Ni2 2.2298(15) . ?
Ga2 Ni2 2.2298(15) 25_455 ?
Ga2 Ni2 2.2298(15) 1_565 ?
Ga2 Ni2 2.2298(15) 25 ?
Ga2 Ga2 2.9520(7) 25_565 ?
Ga2 Ga2 2.9520(7) 25_455 ?
Ga2 Ga2 2.9520(7) 25_465 ?
Ga2 Ga2 2.9520(7) 25 ?
Ga2 Y1 3.1652(12) 25 ?
Ga2 Y1 3.1652(12) 25_455 ?
Ga2 Y1 3.1652(12) 1_565 ?
Ga1 Ni1 2.4631(8) . ?
Ga1 Ni1 2.4631(8) 1_565 ?
Ga1 Ge2 2.600(3) 25 ?
Ga1 Ge2 2.600(3) 25_455 ?
Ga1 Ga1 2.615(3) 17_565 ?
Ga1 Ga1 2.9520(7) 3 ?
Ga1 Ga1 2.9520(7) 3_665 ?
Ga1 Ga1 2.9520(7) 3_655 ?
Ga1 Ga1 2.9520(7) 3_565 ?
Ga1 Y1 3.0623(14) 1_565 ?
Ge1 Ge2 0.645(4) . ?
Ge1 Ni2 1.640(6) . ?
Ge1 Y1 2.9524(7) 25 ?
Ge1 Y1 2.9524(7) 25_445 ?
Ge1 Y1 2.9524(7) 25_545 ?
Ge1 Y1 2.9524(7) 25_455 ?
Ni2 Ga2 2.2298(15) 25_455 ?
Ni2 Ga2 2.2298(15) 1_545 ?
Ni2 Ga2 2.2298(15) 25 ?
Ni2 Ge2 2.285(6) . ?
Ni2 Y1 3.355(2) 25 ?
Ni2 Y1 3.355(2) 25_445 ?
Ni2 Y1 3.355(2) 25_545 ?
Ni2 Y1 3.355(2) 25_455 ?
Ni1 Ga1 2.4632(8) 19_455 ?
Ni1 Ga1 2.4632(8) 3_655 ?
Ni1 Ga1 2.4632(8) 17 ?
Ni1 Ga1 2.4632(8) 19 ?
Ni1 Ga1 2.4632(8) 3 ?
Ni1 Ga1 2.4632(8) 17_565 ?
Ni1 Ga1 2.4632(8) 1_545 ?
Ge2 Ga1 2.600(3) 27_455 ?
Ge2 Ga1 2.600(3) 25 ?
Ge2 Ga1 2.600(3) 27_445 ?
Ge2 Ga1 2.600(3) 25_455 ?
Ge2 Y1 3.0316(13) 25_445 ?
Ge2 Y1 3.0316(13) 25 ?
Ge2 Y1 3.0316(13) 25_545 ?
Ge2 Y1 3.0316(13) 25_455 ?
